data_1520186
loop_
_publ_author_name
'Huth, Susanne L.'
'Threlfall, Terry L.'
'Hursthouse, Michael B.'

_publ_section_title
;
 N-(4-bromophenyl)propanamide
;
_journal_name_full 'Crystal Structure Report Archive'
_journal_page_first 537
_journal_year 2008
_chemical_formula_moiety 'C9 H10 Br N O'
_chemical_formula_sum 'C9 H10 Br N O'
_chemical_formula_weight 228.09
_chemical_name_systematic
;
 N-(4-bromophenyl)propanamide
;
_space_group_IT_number 61
_symmetry_cell_setting orthorhombic
_symmetry_space_group_name_Hall '-P 2ac 2ab'
_symmetry_space_group_name_H-M 'P b c a'
_atom_sites_solution_hydrogens geom
_atom_sites_solution_primary direct
_atom_sites_solution_secondary difmap
_cell_angle_alpha 90.00
_cell_angle_beta 90.00
_cell_angle_gamma 90.00
_cell_formula_units_Z 8
_cell_length_a 9.3819(2)
_cell_length_b 9.2804(2)
_cell_length_c 20.7436(5)
_cell_measurement_reflns_used 12717
_cell_measurement_temperature 120(2)
_cell_measurement_theta_max 27.48
_cell_measurement_theta_min 2.91
_cell_volume 1806.10(7)
_computing_cell_refinement 'DENZO (Otwinowski & Minor, 1997) & COLLECT (Hooft, R.W.W., 1998)'
_computing_data_collection 'COLLECT (Hooft, R.W.W., 1998)'
_computing_data_reduction 'DENZO (Otwinowski & Minor, 1997) & COLLECT (Hooft, R.W.W., 1998)'
_computing_structure_refinement 'SHELXL-97 (Sheldrick, 1997)'
_computing_structure_solution 'SHELXS-97 (Sheldrick, 1997)'
_diffrn_ambient_temperature 120(2)
_diffrn_measured_fraction_theta_full 0.992
_diffrn_measured_fraction_theta_max 0.992
_diffrn_measurement_device_type 'Bruker-Nonius APEX II CCD camera on \k-goniostat'
_diffrn_measurement_method '\f & \w scans'
_diffrn_radiation_monochromator '10cm confocal mirrors'
_diffrn_radiation_source 'Bruker-Nonius FR591 rotating anode'
_diffrn_radiation_type MoK\a
_diffrn_radiation_wavelength 0.71073
_diffrn_reflns_av_R_equivalents 0.0329
_diffrn_reflns_av_sigmaI/netI 0.0262
_diffrn_reflns_limit_h_max 9
_diffrn_reflns_limit_h_min -12
_diffrn_reflns_limit_k_max 11
_diffrn_reflns_limit_k_min -11
_diffrn_reflns_limit_l_max 26
_diffrn_reflns_limit_l_min -25
_diffrn_reflns_number 13751
_diffrn_reflns_theta_full 27.47
_diffrn_reflns_theta_max 27.47
_diffrn_reflns_theta_min 3.24
_exptl_absorpt_coefficient_mu 4.501
_exptl_absorpt_correction_T_max 0.6617
_exptl_absorpt_correction_T_min 0.2661
_exptl_absorpt_correction_type multi-scan
_exptl_absorpt_process_details 'SADABS 2007/2 (Sheldrick, G.M., 2007)'
_exptl_crystal_colour colourless
_exptl_crystal_density_diffrn 1.678
_exptl_crystal_density_method 'not measured'
_exptl_crystal_description 'cut needle'
_exptl_crystal_F_000 912
_exptl_crystal_size_max 0.40
_exptl_crystal_size_mid 0.10
_exptl_crystal_size_min 0.10
_refine_diff_density_max 0.424
_refine_diff_density_min -0.579
_refine_diff_density_rms 0.073
_refine_ls_extinction_method none
_refine_ls_goodness_of_fit_ref 1.086
_refine_ls_hydrogen_treatment mixed
_refine_ls_matrix_type full
_refine_ls_number_parameters 114
_refine_ls_number_reflns 2052
_refine_ls_number_restraints 0
_refine_ls_restrained_S_all 1.086
_refine_ls_R_factor_all 0.0419
_refine_ls_R_factor_gt 0.0294
_refine_ls_shift/su_max 0.001
_refine_ls_shift/su_mean 0.000
_refine_ls_structure_factor_coef Fsqd
_refine_ls_weighting_details 'calc w=1/[\s^2^(Fo^2^)+(0.0124P)^2^+2.5876P] where P=(Fo^2^+2Fc^2^)/3'
_refine_ls_weighting_scheme calc
_refine_ls_wR_factor_gt 0.0579
_refine_ls_wR_factor_ref 0.0644
_reflns_number_gt 1700
_reflns_number_total 2052
_reflns_threshold_expression >2sigma(I)
_cod_data_source_file eCrystal-537.cif
_cod_data_source_block 2008lsh018
_cod_depositor_comments
;
Citation :
Huth, Susanne L. and Threlfall, Terry L. and Hursthouse, Michael B. (2008) 
University of Southampton, Crystal Structure Report Archive. 
(doi:10.5258/ecrystals/537)

More at:
http://ecrystals.chem.soton.ac.uk/537/

The following automatic conversions were performed:

'_symmetry_cell_setting' value 'Orthorhombic' changed to
'orthorhombic' according to the built-in table from CIF Core
dictionary named 'cif_core.dic' version 2.4.1 from 2010-06-29.

Automatic conversion script
Id: cif_fix_values 3392 2015-05-12 13:50:21Z andrius 
;
_cod_original_sg_symbol_H-M Pbca
_cod_database_code 1520186

loop_
_symmetry_equiv_pos_as_xyz
'x, y, z'
'-x+1/2, -y, z+1/2'
'-x, y+1/2, -z+1/2'
'x+1/2, -y+1/2, -z'
'-x, -y, -z'
'x-1/2, y, -z-1/2'
'x, -y-1/2, z-1/2'
'-x-1/2, y-1/2, z'

loop_
_atom_site_label
_atom_site_type_symbol
_atom_site_fract_x
_atom_site_fract_y
_atom_site_fract_z
_atom_site_U_iso_or_equiv
_atom_site_adp_type
_atom_site_occupancy
_atom_site_symmetry_multiplicity
_atom_site_calc_flag
_atom_site_refinement_flags
_atom_site_disorder_assembly
_atom_site_disorder_group
C1 C 0.2919(2) 0.3404(2) 0.35223(11) 0.0213(4) Uani 1 1 d . . .
C2 C 0.1573(2) 0.3137(3) 0.37776(12) 0.0242(5) Uani 1 1 d . . .
H2 H 0.0760 0.3595 0.3598 0.029 Uiso 1 1 calc R . .
C3 C 0.1420(2) 0.2201(2) 0.42954(12) 0.0256(5) Uani 1 1 d . . .
H3 H 0.0500 0.2008 0.4467 0.031 Uiso 1 1 calc R . .
C4 C 0.2606(3) 0.1551(3) 0.45595(10) 0.0244(5) Uani 1 1 d . . .
C5 C 0.3951(3) 0.1803(3) 0.43128(12) 0.0278(5) Uani 1 1 d . . .
H5 H 0.4761 0.1346 0.4497 0.033 Uiso 1 1 calc R . .
C6 C 0.4106(2) 0.2732(3) 0.37930(12) 0.0261(5) Uani 1 1 d . . .
H6 H 0.5027 0.2911 0.3620 0.031 Uiso 1 1 calc R . .
C7 C 0.2215(2) 0.4876(2) 0.25738(11) 0.0218(5) Uani 1 1 d . . .
C8 C 0.2845(2) 0.5916(3) 0.20883(11) 0.0259(5) Uani 1 1 d . . .
H8A H 0.3447 0.6627 0.2318 0.031 Uiso 1 1 calc R . .
H8B H 0.3463 0.5377 0.1786 0.031 Uiso 1 1 calc R . .
C9 C 0.1711(3) 0.6708(3) 0.17086(12) 0.0292(5) Uani 1 1 d . . .
H9A H 0.1118 0.6010 0.1477 0.044 Uiso 1 1 calc R . .
H9B H 0.2168 0.7358 0.1399 0.044 Uiso 1 1 calc R . .
H9C H 0.1115 0.7269 0.2004 0.044 Uiso 1 1 calc R . .
N1 N 0.3167(2) 0.4373(2) 0.30104(9) 0.0217(4) Uani 1 1 d . . .
O1 O 0.09576(16) 0.45221(17) 0.25657(8) 0.0280(4) Uani 1 1 d . . .
Br1 Br 0.23791(3) 0.03181(3) 0.528309(11) 0.03200(10) Uani 1 1 d . . .
H1N H 0.398(3) 0.456(2) 0.2932(12) 0.016(6) Uiso 1 1 d . . .

loop_
_atom_site_aniso_label
_atom_site_aniso_U_11
_atom_site_aniso_U_22
_atom_site_aniso_U_33
_atom_site_aniso_U_23
_atom_site_aniso_U_13
_atom_site_aniso_U_12
C1 0.0220(11) 0.0208(11) 0.0211(10) -0.0052(9) -0.0009(8) 0.0001(9)
C2 0.0183(10) 0.0293(12) 0.0250(12) -0.0020(10) -0.0029(9) 0.0007(9)
C3 0.0237(11) 0.0297(12) 0.0235(12) -0.0038(10) 0.0012(9) -0.0036(9)
C4 0.0341(12) 0.0198(11) 0.0192(10) -0.0016(9) -0.0008(10) -0.0010(9)
C5 0.0272(12) 0.0305(12) 0.0257(12) -0.0019(10) -0.0048(10) 0.0059(10)
C6 0.0194(10) 0.0324(13) 0.0265(12) -0.0023(10) 0.0019(9) 0.0018(9)
C7 0.0211(11) 0.0227(10) 0.0216(11) -0.0029(9) -0.0009(8) 0.0007(8)
C8 0.0236(11) 0.0275(12) 0.0266(11) 0.0023(10) 0.0004(9) -0.0014(9)
C9 0.0292(12) 0.0289(13) 0.0294(12) 0.0034(11) -0.0017(10) 0.0013(10)
N1 0.0141(9) 0.0276(10) 0.0234(9) 0.0014(8) 0.0006(8) -0.0011(7)
O1 0.0166(8) 0.0366(9) 0.0308(9) 0.0053(8) -0.0031(6) -0.0026(7)
Br1 0.04396(17) 0.02895(16) 0.02310(14) 0.00309(9) 0.00115(10) 0.00334(11)

loop_
_atom_type_symbol
_atom_type_description
_atom_type_scat_dispersion_real
_atom_type_scat_dispersion_imag
_atom_type_scat_source
C C 0.0033 0.0016 'International Tables Vol C Tables 4.2.6.8 and 6.1.1.4'
H H 0.0000 0.0000 'International Tables Vol C Tables 4.2.6.8 and 6.1.1.4'
N N 0.0061 0.0033 'International Tables Vol C Tables 4.2.6.8 and 6.1.1.4'
O O 0.0106 0.0060 'International Tables Vol C Tables 4.2.6.8 and 6.1.1.4'
Br Br -0.2901 2.4595 'International Tables Vol C Tables 4.2.6.8 and 6.1.1.4'

loop_
_geom_angle_atom_site_label_1
_geom_angle_atom_site_label_2
_geom_angle_atom_site_label_3
_geom_angle
_geom_angle_site_symmetry_1
_geom_angle_site_symmetry_3
C2 C1 C6 119.4(2) . .
C2 C1 N1 123.3(2) . .
C6 C1 N1 117.2(2) . .
C3 C2 C1 120.0(2) . .
C3 C2 H2 120.0 . .
C1 C2 H2 120.0 . .
C4 C3 C2 119.8(2) . .
C4 C3 H3 120.1 . .
C2 C3 H3 120.1 . .
C3 C4 C5 121.1(2) . .
C3 C4 Br1 119.13(18) . .
C5 C4 Br1 119.81(17) . .
C4 C5 C6 119.2(2) . .
C4 C5 H5 120.4 . .
C6 C5 H5 120.4 . .
C5 C6 C1 120.5(2) . .
C5 C6 H6 119.7 . .
C1 C6 H6 119.7 . .
O1 C7 N1 123.5(2) . .
O1 C7 C8 122.5(2) . .
N1 C7 C8 113.99(19) . .
C9 C8 C7 112.40(19) . .
C9 C8 H8A 109.1 . .
C7 C8 H8A 109.1 . .
C9 C8 H8B 109.1 . .
C7 C8 H8B 109.1 . .
H8A C8 H8B 107.9 . .
C8 C9 H9A 109.5 . .
C8 C9 H9B 109.5 . .
H9A C9 H9B 109.5 . .
C8 C9 H9C 109.5 . .
H9A C9 H9C 109.5 . .
H9B C9 H9C 109.5 . .
C7 N1 C1 127.9(2) . .
C7 N1 H1N 114.7(18) . .
C1 N1 H1N 116.7(18) . .

loop_
_geom_bond_atom_site_label_1
_geom_bond_atom_site_label_2
_geom_bond_distance
_geom_bond_site_symmetry_2
C1 C2 1.391(3) .
C1 C6 1.394(3) .
C1 N1 1.411(3) .
C2 C3 1.389(3) .
C2 H2 0.9500 .
C3 C4 1.379(3) .
C3 H3 0.9500 .
C4 C5 1.382(3) .
C4 Br1 1.899(2) .
C5 C6 1.388(3) .
C5 H5 0.9500 .
C6 H6 0.9500 .
C7 O1 1.224(3) .
C7 N1 1.355(3) .
C7 C8 1.515(3) .
C8 C9 1.514(3) .
C8 H8A 0.9900 .
C8 H8B 0.9900 .
C9 H9A 0.9800 .
C9 H9B 0.9800 .
C9 H9C 0.9800 .
N1 H1N 0.80(3) .

loop_
_geom_hbond_atom_site_label_D
_geom_hbond_atom_site_label_H
_geom_hbond_atom_site_label_A
_geom_hbond_distance_DH
_geom_hbond_distance_HA
_geom_hbond_distance_DA
_geom_hbond_angle_DHA
_geom_hbond_site_symmetry_A
N1 H1N O1 0.80(3) 2.12(3) 2.882(2) 158(2) 6_656
